data_9013690
loop_
_publ_author_name
'Nagashima, M.'
'Akasaka, M.'
'Minakawa, T.'
'Libowitzky, E.'
'Armbruster, T.'

_publ_section_title
;
 Sursassite: hydrogen bonding, cation order, and pumpellyite intergrowth
 Sample Number: 2
;
_journal_name_full 'American Mineralogist'
_journal_page_first 1440
_journal_page_last 1449
_journal_paper_doi 10.2138/am.2009.3223
_journal_volume 94
_journal_year 2009
_chemical_compound_source 'New Brunswick, Canada'
_chemical_formula_sum 'Al3 H3 Mn2 O14 Si3'
_chemical_name_mineral Sursassite
_space_group_IT_number 11
_symmetry_space_group_name_Hall '-P 2yb'
_symmetry_space_group_name_H-M 'P 1 21/m 1'
_cell_angle_alpha 90
_cell_angle_beta 108.953
_cell_angle_gamma 90
_cell_length_a 8.709
_cell_length_b 5.7939
_cell_length_c 9.779
_cell_formula_units_Z 2
_cell_volume 466.688
_database_code_amcsd 0004987
_exptl_crystal_density_diffrn 3.573
_cod_original_formula_sum 'Mn2 Al3 Si3 O14 H3'
_cod_database_code 9013690

loop_
_space_group_symop_operation_xyz
x,y,z
x,1/2-y,z
-x,1/2+y,-z
-x,-y,-z

loop_
_atom_site_label
_atom_site_fract_x
_atom_site_fract_y
_atom_site_fract_z
Mn1 0.17000 0.25000 0.31310
Mn2 0.27170 0.25000 0.67480
Al1 0.50000 0.00000 0.50000
Al2 0.50000 0.00000 0.00000
Al3 0.00000 0.50000 0.00000
Si1 0.30720 0.75000 0.19170
Si2 0.20650 0.75000 0.80670
Si3 0.15450 0.75000 0.49410
O1 0.26010 0.51320 0.50050
O2 0.19070 0.52460 0.16300
O3 0.31420 0.51770 0.83320
O4 0.41410 0.75000 0.08070
O5 0.44870 0.75000 0.35150
O6 0.08480 0.25000 0.92940
O7 0.43730 0.25000 0.36900
O8 0.07140 0.75000 0.89350
O9 0.08930 0.75000 0.63660
O10 -0.01120 0.75000 0.35650
O11 0.41210 0.25000 0.07280
H6A 0.06000 0.25000 0.82400
H7 0.44000 0.25000 0.26900
H11A 0.29320 0.25000 0.03400

loop_
_cod_related_entry_id
_cod_related_entry_database
_cod_related_entry_code
1 AMCSD 0004987
